data_7015513
loop_
_publ_author_name
'Braunschweig, Holger'
'Ye, Qing'
'Radacki, Krzystof'
'Kupfer, Thomas'

_publ_section_title
;
 Reactivity of a platinum-substituted borirene.
;
_journal_issue 14
_journal_name_full 'Dalton transactions (Cambridge, England : 2003)'
_journal_page_first 3666
_journal_page_last 3670
_journal_paper_doi 10.1039/c0dt01694b
_journal_volume 40
_journal_year 2011
_chemical_formula_moiety 'C20 H41 B Cl N P2 Pt Si2, 0.5(C6 H14)'
_chemical_formula_sum 'C23 H48 B Cl N P2 Pt Si2'
_chemical_formula_weight 698.09
_chemical_name_common
;
?
;
_chemical_name_systematic
;
?
;
_space_group_IT_number 14
_symmetry_cell_setting monoclinic
_symmetry_space_group_name_Hall '-P 2ybc'
_symmetry_space_group_name_H-M 'P 1 21/c 1'
_atom_sites_solution_hydrogens geom
_atom_sites_solution_primary direct
_atom_sites_solution_secondary difmap
_audit_creation_method SHELXL-97
_cell_angle_alpha 90.00
_cell_angle_beta 91.352(3)
_cell_angle_gamma 90.00
_cell_formula_units_Z 4
_cell_length_a 9.4809(6)
_cell_length_b 9.6771(6)
_cell_length_c 33.348(2)
_cell_measurement_reflns_used 9348
_cell_measurement_temperature 100(2)
_cell_measurement_theta_max 26.38
_cell_measurement_theta_min 2.43
_cell_volume 3058.7(3)
_computing_cell_refinement 'Saint+ ver. 7.53A (Bruker AXS)'
_computing_data_collection 'APEX2 ver. 2008.3 (Bruker AXS)'
_computing_data_reduction 'Saint+ ver. 7.53A (Bruker AXS)'
_computing_molecular_graphics 'XP ver. 5.1 (Bruker AXS, 1998)'
_computing_publication_material 'SHELXL-97 (Sheldrick, 2008)'
_computing_structure_refinement 'SHELXL-97 (Sheldrick, 2008)'
_computing_structure_solution 'SHELXS-97 (Sheldrick, 2008)'
_diffrn_ambient_temperature 100(2)
_diffrn_measured_fraction_theta_full 1.000
_diffrn_measured_fraction_theta_max 0.998
_diffrn_measurement_device_type 'Bruker APEX-II CCD'
_diffrn_measurement_method '\f and \w scans'
_diffrn_radiation_monochromator 'multi-layer mirror'
_diffrn_radiation_source 'rotating anode'
_diffrn_radiation_type MoK\a
_diffrn_radiation_wavelength 0.71073
_diffrn_reflns_av_R_equivalents 0.0373
_diffrn_reflns_av_sigmaI/netI 0.0163
_diffrn_reflns_limit_h_max 11
_diffrn_reflns_limit_h_min -11
_diffrn_reflns_limit_k_max 12
_diffrn_reflns_limit_k_min -12
_diffrn_reflns_limit_l_max 41
_diffrn_reflns_limit_l_min -41
_diffrn_reflns_number 74731
_diffrn_reflns_theta_full 26.00
_diffrn_reflns_theta_max 26.39
_diffrn_reflns_theta_min 2.15
_exptl_absorpt_coefficient_mu 4.870
_exptl_absorpt_correction_T_max 0.7454
_exptl_absorpt_correction_T_min 0.5577
_exptl_absorpt_correction_type multi-scan
_exptl_absorpt_process_details 'Sadabs 2008/1 (Brucker 2008)'
_exptl_crystal_colour colourless
_exptl_crystal_density_diffrn 1.516
_exptl_crystal_density_method 'not measured'
_exptl_crystal_description plate
_exptl_crystal_F_000 1404
_exptl_crystal_size_max 0.29
_exptl_crystal_size_mid 0.15
_exptl_crystal_size_min 0.04
_refine_diff_density_max 2.922
_refine_diff_density_min -3.457
_refine_diff_density_rms 0.166
_refine_ls_extinction_method none
_refine_ls_goodness_of_fit_ref 1.224
_refine_ls_hydrogen_treatment constr
_refine_ls_matrix_type full
_refine_ls_number_parameters 303
_refine_ls_number_reflns 6243
_refine_ls_number_restraints 219
_refine_ls_restrained_S_all 1.219
_refine_ls_R_factor_all 0.0490
_refine_ls_R_factor_gt 0.0469
_refine_ls_shift/su_max 0.004
_refine_ls_shift/su_mean 0.000
_refine_ls_structure_factor_coef Fsqd
_refine_ls_weighting_details 'calc w=1/[\s^2^(Fo^2^)+(0.0200P)^2^+39.0083P] where P=(Fo^2^+2Fc^2^)/3'
_refine_ls_weighting_scheme calc
_refine_ls_wR_factor_gt 0.1115
_refine_ls_wR_factor_ref 0.1127
_reflns_number_gt 5934
_reflns_number_total 6243
_reflns_threshold_expression >2sigma(I)
_cod_data_source_file c0dt01694b.txt
_cod_data_source_block 2
_cod_depositor_comments
;
The following automatic conversions were performed:
'_symmetry_cell_setting' value 'Monoclinic' changed to 'monoclinic'
according to '/home/saulius/struct/CIF-dictionaries/cif_core.dic'
dictionary named 'cif_core.dic' version 2.4.1 from 2010-06-29.

Automatic conversion script
Id: cif_fix_enum 1555 2011-01-17 13:19:09Z saulius 
;
_cod_original_sg_symbol_H-M P2(1)/c
_cod_database_code 7015513

loop_
_symmetry_equiv_pos_as_xyz
'x, y, z'
'-x, y+1/2, -z+1/2'
'-x, -y, -z'
'x, -y-1/2, z-1/2'

loop_
_atom_site_label
_atom_site_type_symbol
_atom_site_fract_x
_atom_site_fract_y
_atom_site_fract_z
_atom_site_U_iso_or_equiv
_atom_site_adp_type
_atom_site_occupancy
_atom_site_symmetry_multiplicity
_atom_site_calc_flag
_atom_site_refinement_flags
_atom_site_disorder_assembly
_atom_site_disorder_group
Pt1 Pt 0.25592(3) 0.35537(3) 0.796422(8) 0.02484(9) Uani 1 1 d D A .
Cl1 Cl 0.27137(17) 0.32642(17) 0.72223(5) 0.0277(3) Uani 1 1 d . . .
P1 P 0.4216(2) 0.18306(19) 0.80354(6) 0.0307(4) Uani 1 1 d . . .
P2 P 0.07865(19) 0.51501(19) 0.79074(6) 0.0286(4) Uani 1 1 d . . .
C1 C 0.4977(10) 0.1441(10) 0.8529(3) 0.052(2) Uani 1 1 d . . .
H1A H 0.5661 0.0687 0.8507 0.078 Uiso 1 1 calc R . .
H1B H 0.4226 0.1162 0.8709 0.078 Uiso 1 1 calc R . .
H1C H 0.5453 0.2264 0.8637 0.078 Uiso 1 1 calc R . .
C2 C 0.5767(8) 0.2011(9) 0.7732(3) 0.042(2) Uani 1 1 d . . .
H2A H 0.6339 0.1169 0.7754 0.063 Uiso 1 1 calc R . .
H2B H 0.6325 0.2803 0.7828 0.063 Uiso 1 1 calc R . .
H2C H 0.5477 0.2158 0.7452 0.063 Uiso 1 1 calc R . .
C3 C 0.3516(9) 0.0181(8) 0.7879(3) 0.043(2) Uani 1 1 d . . .
H3A H 0.3240 0.0223 0.7594 0.065 Uiso 1 1 calc R . .
H3B H 0.2689 -0.0043 0.8037 0.065 Uiso 1 1 calc R . .
H3C H 0.4238 -0.0533 0.7919 0.065 Uiso 1 1 calc R . .
C4 C 0.1076(10) 0.6816(9) 0.8142(3) 0.049(2) Uani 1 1 d . . .
H4A H 0.1903 0.7258 0.8027 0.073 Uiso 1 1 calc R . .
H4B H 0.1237 0.6690 0.8432 0.073 Uiso 1 1 calc R . .
H4C H 0.0245 0.7402 0.8096 0.073 Uiso 1 1 calc R . .
C5 C -0.0867(9) 0.4598(10) 0.8118(3) 0.052(2) Uani 1 1 d . . .
H5A H -0.0728 0.4418 0.8405 0.078 Uiso 1 1 calc R . .
H5B H -0.1190 0.3751 0.7983 0.078 Uiso 1 1 calc R . .
H5C H -0.1576 0.5325 0.8079 0.078 Uiso 1 1 calc R . .
C6 C 0.0268(8) 0.5644(9) 0.7400(2) 0.0360(17) Uani 1 1 d . . .
H6A H -0.0530 0.6287 0.7408 0.054 Uiso 1 1 calc R . .
H6B H -0.0009 0.4819 0.7247 0.054 Uiso 1 1 calc R . .
H6C H 0.1064 0.6094 0.7270 0.054 Uiso 1 1 calc R . .
B1 B 0.2361(9) 0.3632(10) 0.8563(3) 0.0346(19) Uani 1 1 d D . .
N1A N 0.3136(13) 0.4382(14) 0.8878(3) 0.032(2) Uani 0.492(8) 1 d PDU A 1
Si1A Si 0.4586(6) 0.5501(6) 0.87871(16) 0.0317(7) Uani 0.492(8) 1 d PDU A 1
Si2A Si 0.2528(9) 0.4151(9) 0.9374(2) 0.0551(14) Uani 0.492(8) 1 d PDU A 1
C11A C 0.609(2) 0.493(3) 0.9111(7) 0.053(4) Uani 0.492(8) 1 d PU A 1
H11A H 0.6111 0.3919 0.9122 0.079 Uiso 0.492(8) 1 calc PR A 1
H11B H 0.5982 0.5301 0.9382 0.079 Uiso 0.492(8) 1 calc PR A 1
H11C H 0.6974 0.5271 0.9001 0.079 Uiso 0.492(8) 1 calc PR A 1
C12A C 0.416(2) 0.737(2) 0.8926(7) 0.048(4) Uani 0.492(8) 1 d PU A 1
H12A H 0.4207 0.7954 0.8687 0.073 Uiso 0.492(8) 1 calc PR A 1
H12B H 0.4838 0.7696 0.9130 0.073 Uiso 0.492(8) 1 calc PR A 1
H12C H 0.3202 0.7413 0.9033 0.073 Uiso 0.492(8) 1 calc PR A 1
C13A C 0.526(3) 0.539(3) 0.8281(11) 0.043(4) Uani 0.492(8) 1 d PU A 1
H13A H 0.5586 0.4440 0.8231 0.064 Uiso 0.492(8) 1 calc PR A 1
H13B H 0.6057 0.6026 0.8254 0.064 Uiso 0.492(8) 1 calc PR A 1
H13C H 0.4516 0.5627 0.8086 0.064 Uiso 0.492(8) 1 calc PR A 1
C14A C 0.330(3) 0.254(3) 0.9585(8) 0.068(5) Uani 0.492(8) 1 d PU A 1
H14A H 0.3102 0.1770 0.9400 0.102 Uiso 0.492(8) 1 calc PR A 1
H14B H 0.2873 0.2341 0.9844 0.102 Uiso 0.492(8) 1 calc PR A 1
H14C H 0.4318 0.2649 0.9622 0.102 Uiso 0.492(8) 1 calc PR A 1
C15A C 0.306(3) 0.566(3) 0.9711(8) 0.072(5) Uani 0.492(8) 1 d PU A 1
H15A H 0.4088 0.5769 0.9713 0.108 Uiso 0.492(8) 1 calc PR A 1
H15B H 0.2748 0.5488 0.9984 0.108 Uiso 0.492(8) 1 calc PR A 1
H15C H 0.2617 0.6512 0.9608 0.108 Uiso 0.492(8) 1 calc PR A 1
C16A C 0.055(3) 0.419(3) 0.9402(8) 0.063(4) Uani 0.492(8) 1 d PU A 1
H16A H 0.0180 0.4936 0.9230 0.095 Uiso 0.492(8) 1 calc PR A 1
H16B H 0.0282 0.4364 0.9680 0.095 Uiso 0.492(8) 1 calc PR A 1
H16C H 0.0164 0.3306 0.9311 0.095 Uiso 0.492(8) 1 calc PR A 1
N1B N 0.2721(13) 0.4703(12) 0.8864(3) 0.032(2) Uani 0.508(8) 1 d PDU A 2
Si1B Si 0.4213(6) 0.5815(6) 0.88089(16) 0.0317(7) Uani 0.508(8) 1 d PDU A 2
Si2B Si 0.2002(9) 0.4635(9) 0.9353(2) 0.0551(14) Uani 0.508(8) 1 d PDU A 2
C11B C 0.561(2) 0.532(2) 0.9196(7) 0.053(4) Uani 0.508(8) 1 d PU A 2
H11D H 0.5371 0.5717 0.9456 0.079 Uiso 0.508(8) 1 calc PR A 2
H11E H 0.6526 0.5668 0.9114 0.079 Uiso 0.508(8) 1 calc PR A 2
H11F H 0.5647 0.4308 0.9219 0.079 Uiso 0.508(8) 1 calc PR A 2
C12B C 0.380(2) 0.769(2) 0.8841(7) 0.048(4) Uani 0.508(8) 1 d PU A 2
H12D H 0.2910 0.7878 0.8697 0.073 Uiso 0.508(8) 1 calc PR A 2
H12E H 0.4561 0.8223 0.8721 0.073 Uiso 0.508(8) 1 calc PR A 2
H12F H 0.3717 0.7954 0.9123 0.073 Uiso 0.508(8) 1 calc PR A 2
C13B C 0.506(3) 0.563(3) 0.8318(10) 0.043(4) Uani 0.508(8) 1 d PU A 2
H13D H 0.5529 0.4733 0.8304 0.064 Uiso 0.508(8) 1 calc PR A 2
H13E H 0.5757 0.6371 0.8287 0.064 Uiso 0.508(8) 1 calc PR A 2
H13F H 0.4341 0.5701 0.8103 0.064 Uiso 0.508(8) 1 calc PR A 2
C14B C 0.272(3) 0.312(3) 0.9649(7) 0.068(5) Uani 0.508(8) 1 d PU A 2
H14D H 0.2528 0.2263 0.9501 0.102 Uiso 0.508(8) 1 calc PR A 2
H14E H 0.2267 0.3081 0.9910 0.102 Uiso 0.508(8) 1 calc PR A 2
H14F H 0.3742 0.3228 0.9690 0.102 Uiso 0.508(8) 1 calc PR A 2
C15B C 0.242(3) 0.617(3) 0.9662(8) 0.072(5) Uani 0.508(8) 1 d PU A 2
H15D H 0.3436 0.6336 0.9664 0.108 Uiso 0.508(8) 1 calc PR A 2
H15E H 0.2110 0.6012 0.9937 0.108 Uiso 0.508(8) 1 calc PR A 2
H15F H 0.1922 0.6975 0.9549 0.108 Uiso 0.508(8) 1 calc PR A 2
C16B C 0.002(2) 0.463(3) 0.9310(8) 0.063(4) Uani 0.508(8) 1 d PU A 2
H16D H -0.0290 0.5330 0.9115 0.095 Uiso 0.508(8) 1 calc PR A 2
H16E H -0.0374 0.4833 0.9572 0.095 Uiso 0.508(8) 1 calc PR A 2
H16F H -0.0303 0.3715 0.9219 0.095 Uiso 0.508(8) 1 calc PR A 2
C21A C 0.1445(11) 0.2362(11) 0.8714(3) 0.0382(18) Uani 0.520(15) 1 d PDU A 1
C22A C 0.0823(13) 0.1378(12) 0.8785(5) 0.043(2) Uani 0.520(15) 1 d PDU A 1
C23A C 0.0198(7) 0.0092(8) 0.89582(14) 0.052(2) Uani 0.520(15) 1 d PGDU A 1
C24A C 0.0615(12) -0.0445(11) 0.9329(2) 0.074(4) Uani 0.520(15) 1 d PGDU A 1
H24A H 0.1328 0.0006 0.9485 0.089 Uiso 0.520(15) 1 calc PR A 1
C25A C -0.0012(15) -0.1642(12) 0.9471(3) 0.079(5) Uani 0.480(15) 1 d PGDU A 1
H25A H 0.0273 -0.2009 0.9725 0.094 Uiso 0.480(15) 1 calc PR A 1
C26A C -0.1055(12) -0.2301(10) 0.9242(3) 0.071(5) Uani 0.520(15) 1 d PGDU A 1
H26A H -0.1483 -0.3119 0.9340 0.085 Uiso 0.520(15) 1 calc PR A 1
C27A C -0.1472(12) -0.1764(12) 0.8872(3) 0.041(3) Uani 0.520(15) 1 d PGDU A 1
H27A H -0.2185 -0.2215 0.8715 0.049 Uiso 0.520(15) 1 calc PR A 1
C28A C -0.0845(11) -0.0568(11) 0.8730(2) 0.037(2) Uani 0.520(15) 1 d PGDU A 1
H28A H -0.1130 -0.0201 0.8476 0.044 Uiso 0.520(15) 1 calc PR A 1
C21B C 0.1427(11) 0.2349(8) 0.8712(3) 0.0382(18) Uani 0.480(15) 1 d PGDU A 2
C22B C 0.0815(9) 0.1422(8) 0.8812(2) 0.043(2) Uani 0.480(15) 1 d PGDU A 2
C23B C 0.0012(7) 0.0206(10) 0.89439(18) 0.052(2) Uani 0.480(15) 1 d PGDU A 2
C24B C 0.0264(8) -0.0271(11) 0.93322(17) 0.074(4) Uani 0.480(15) 1 d PGDU A 2
H24B H 0.1000 0.0124 0.9493 0.089 Uiso 0.480(15) 1 calc PR A 2
C25B C -0.0562(12) -0.1325(10) 0.94854(18) 0.079(5) Uani 0.520(15) 1 d PGDU A 2
H25B H -0.0390 -0.1650 0.9751 0.094 Uiso 0.520(15) 1 calc PR A 2
C26B C -0.1639(15) -0.1902(12) 0.92502(19) 0.071(5) Uani 0.480(15) 1 d PGDU A 2
H26B H -0.2203 -0.2622 0.9355 0.085 Uiso 0.480(15) 1 calc PR A 2
C27B C -0.1891(13) -0.1425(14) 0.88619(18) 0.041(3) Uani 0.480(15) 1 d PGDU A 2
H27B H -0.2627 -0.1820 0.8701 0.049 Uiso 0.480(15) 1 calc PR A 2
C28B C -0.1065(8) -0.0371(11) 0.87087(17) 0.037(2) Uani 0.480(15) 1 d PGDU A 2
H28B H -0.1237 -0.0046 0.8443 0.044 Uiso 0.480(15) 1 calc PR A 2
C31 C 0.748(3) 0.154(3) -0.0531(3) 0.192(11) Uiso 1 1 d G . .
H31A H 0.7759 0.1423 -0.0810 0.288 Uiso 1 1 calc R . .
H31B H 0.8265 0.1285 -0.0351 0.288 Uiso 1 1 calc R . .
H31C H 0.7216 0.2504 -0.0485 0.288 Uiso 1 1 calc R . .
C32 C 0.614(3) 0.055(3) -0.0446(8) 0.178(10) Uiso 1 1 d . . .
H32A H 0.5333 0.0876 -0.0614 0.214 Uiso 1 1 calc R . .
H32B H 0.6374 -0.0395 -0.0535 0.214 Uiso 1 1 calc R . .
C33 C 0.567(2) 0.048(3) -0.0010(8) 0.167(9) Uiso 1 1 d . . .
H33A H 0.5443 0.1417 0.0088 0.201 Uiso 1 1 calc R . .
H33B H 0.6442 0.0098 0.0162 0.201 Uiso 1 1 calc R . .

loop_
_atom_site_aniso_label
_atom_site_aniso_U_11
_atom_site_aniso_U_22
_atom_site_aniso_U_33
_atom_site_aniso_U_23
_atom_site_aniso_U_13
_atom_site_aniso_U_12
Pt1 0.02193(14) 0.01984(14) 0.03272(16) 0.00228(11) 0.00005(10) -0.00503(10)
Cl1 0.0247(8) 0.0237(8) 0.0347(9) -0.0023(7) -0.0011(6) 0.0032(6)
P1 0.0258(9) 0.0206(9) 0.0454(11) 0.0066(8) -0.0066(8) -0.0038(7)
P2 0.0245(9) 0.0212(9) 0.0404(10) -0.0030(8) 0.0065(8) -0.0025(7)
C1 0.055(6) 0.044(5) 0.057(6) 0.016(5) -0.019(4) 0.002(5)
C2 0.025(4) 0.035(4) 0.067(6) 0.006(4) -0.001(4) 0.000(3)
C3 0.033(4) 0.025(4) 0.071(6) 0.003(4) -0.007(4) 0.000(3)
C4 0.054(5) 0.030(4) 0.062(6) -0.015(4) 0.005(4) 0.001(4)
C5 0.034(4) 0.043(5) 0.080(7) 0.008(5) 0.023(4) 0.000(4)
C6 0.028(4) 0.033(4) 0.048(5) -0.002(4) 0.001(3) 0.007(3)
B1 0.036(5) 0.036(5) 0.032(4) 0.001(4) 0.002(3) -0.014(4)
N1A 0.031(4) 0.032(4) 0.034(3) 0.005(3) 0.001(3) -0.005(3)
Si1A 0.0309(10) 0.0308(10) 0.0333(8) -0.0003(6) 0.0009(7) -0.0029(7)
Si2A 0.063(3) 0.061(3) 0.0414(15) -0.002(2) 0.005(2) -0.025(2)
C11A 0.052(6) 0.053(5) 0.054(5) 0.000(4) -0.004(4) -0.008(4)
C12A 0.049(6) 0.046(5) 0.050(5) -0.003(4) -0.003(4) -0.005(4)
C13A 0.039(5) 0.040(6) 0.049(5) -0.003(4) 0.005(4) -0.009(4)
C14A 0.071(6) 0.070(6) 0.064(6) 0.008(4) 0.000(4) -0.009(4)
C15A 0.076(7) 0.075(7) 0.067(6) -0.003(4) 0.005(5) -0.008(5)
C16A 0.065(6) 0.065(6) 0.061(6) -0.003(4) 0.010(4) -0.005(4)
N1B 0.031(4) 0.032(4) 0.034(3) 0.005(3) 0.001(3) -0.005(3)
Si1B 0.0309(10) 0.0308(10) 0.0333(8) -0.0003(6) 0.0009(7) -0.0029(7)
Si2B 0.063(3) 0.061(3) 0.0414(15) -0.002(2) 0.005(2) -0.025(2)
C11B 0.052(6) 0.053(5) 0.054(5) 0.000(4) -0.004(4) -0.008(4)
C12B 0.049(6) 0.046(5) 0.050(5) -0.003(4) -0.003(4) -0.005(4)
C13B 0.039(5) 0.040(6) 0.049(5) -0.003(4) 0.005(4) -0.009(4)
C14B 0.071(6) 0.070(6) 0.064(6) 0.008(4) 0.000(4) -0.009(4)
C15B 0.076(7) 0.075(7) 0.067(6) -0.003(4) 0.005(5) -0.008(5)
C16B 0.065(6) 0.065(6) 0.061(6) -0.003(4) 0.010(4) -0.005(4)
C21A 0.038(2) 0.039(2) 0.038(2) 0.0014(19) 0.0011(18) -0.0050(19)
C22A 0.043(3) 0.044(3) 0.043(3) 0.0015(19) 0.0015(19) -0.0055(19)
C23A 0.052(3) 0.052(3) 0.052(3) 0.002(2) 0.001(2) -0.005(2)
C24A 0.074(4) 0.074(4) 0.074(4) 0.002(2) 0.000(2) -0.004(2)
C25A 0.078(5) 0.078(5) 0.079(5) 0.002(2) 0.001(2) -0.002(2)
C26A 0.070(5) 0.070(5) 0.071(5) 0.002(2) 0.001(2) -0.003(2)
C27A 0.041(3) 0.040(3) 0.042(3) 0.001(2) -0.001(2) -0.003(2)
C28A 0.037(3) 0.037(3) 0.038(3) 0.0009(19) -0.0001(19) -0.0016(19)
C21B 0.038(2) 0.039(2) 0.038(2) 0.0014(19) 0.0011(18) -0.0050(19)
C22B 0.043(3) 0.044(3) 0.043(3) 0.0015(19) 0.0015(19) -0.0055(19)
C23B 0.052(3) 0.052(3) 0.052(3) 0.002(2) 0.001(2) -0.005(2)
C24B 0.074(4) 0.074(4) 0.074(4) 0.002(2) 0.000(2) -0.004(2)
C25B 0.078(5) 0.078(5) 0.079(5) 0.002(2) 0.001(2) -0.002(2)
C26B 0.070(5) 0.070(5) 0.071(5) 0.002(2) 0.001(2) -0.003(2)
C27B 0.041(3) 0.040(3) 0.042(3) 0.001(2) -0.001(2) -0.003(2)
C28B 0.037(3) 0.037(3) 0.038(3) 0.0009(19) -0.0001(19) -0.0016(19)

loop_
_atom_type_symbol
_atom_type_description
_atom_type_scat_dispersion_real
_atom_type_scat_dispersion_imag
_atom_type_scat_source
C C 0.0033 0.0016 'International Tables Vol C Tables 4.2.6.8 and 6.1.1.4'
H H 0.0000 0.0000 'International Tables Vol C Tables 4.2.6.8 and 6.1.1.4'
B B 0.0013 0.0007 'International Tables Vol C Tables 4.2.6.8 and 6.1.1.4'
N N 0.0061 0.0033 'International Tables Vol C Tables 4.2.6.8 and 6.1.1.4'
Si Si 0.0817 0.0704 'International Tables Vol C Tables 4.2.6.8 and 6.1.1.4'
P P 0.1023 0.0942 'International Tables Vol C Tables 4.2.6.8 and 6.1.1.4'
Cl Cl 0.1484 0.1585 'International Tables Vol C Tables 4.2.6.8 and 6.1.1.4'
Pt Pt -1.7033 8.3905 'International Tables Vol C Tables 4.2.6.8 and 6.1.1.4'

loop_
_geom_angle_atom_site_label_1
_geom_angle_atom_site_label_2
_geom_angle_atom_site_label_3
_geom_angle
_geom_angle_site_symmetry_1
_geom_angle_site_symmetry_3
_geom_angle_publ_flag
B1 Pt1 P2 88.3(3) . . ?
B1 Pt1 P1 90.3(3) . . ?
P2 Pt1 P1 175.71(7) . . ?
B1 Pt1 Cl1 175.3(3) . . ?
P2 Pt1 Cl1 93.09(6) . . ?
P1 Pt1 Cl1 87.99(7) . . ?
C3 P1 C2 102.8(4) . . ?
C3 P1 C1 102.4(4) . . ?
C2 P1 C1 102.4(5) . . ?
C3 P1 Pt1 111.5(3) . . ?
C2 P1 Pt1 115.7(3) . . ?
C1 P1 Pt1 119.9(4) . . ?
C4 P2 C5 102.6(5) . . ?
C4 P2 C6 101.8(4) . . ?
C5 P2 C6 102.8(4) . . ?
C4 P2 Pt1 117.5(3) . . ?
C5 P2 Pt1 114.1(3) . . ?
C6 P2 Pt1 115.9(3) . . ?
P1 C1 H1A 109.5 . . ?
P1 C1 H1B 109.5 . . ?
H1A C1 H1B 109.5 . . ?
P1 C1 H1C 109.5 . . ?
H1A C1 H1C 109.5 . . ?
H1B C1 H1C 109.5 . . ?
P1 C2 H2A 109.5 . . ?
P1 C2 H2B 109.5 . . ?
H2A C2 H2B 109.5 . . ?
P1 C2 H2C 109.5 . . ?
H2A C2 H2C 109.5 . . ?
H2B C2 H2C 109.5 . . ?
P1 C3 H3A 109.5 . . ?
P1 C3 H3B 109.5 . . ?
H3A C3 H3B 109.5 . . ?
P1 C3 H3C 109.5 . . ?
H3A C3 H3C 109.5 . . ?
H3B C3 H3C 109.5 . . ?
P2 C4 H4A 109.5 . . ?
P2 C4 H4B 109.5 . . ?
H4A C4 H4B 109.5 . . ?
P2 C4 H4C 109.5 . . ?
H4A C4 H4C 109.5 . . ?
H4B C4 H4C 109.5 . . ?
P2 C5 H5A 109.5 . . ?
P2 C5 H5B 109.5 . . ?
H5A C5 H5B 109.5 . . ?
P2 C5 H5C 109.5 . . ?
H5A C5 H5C 109.5 . . ?
H5B C5 H5C 109.5 . . ?
P2 C6 H6A 109.5 . . ?
P2 C6 H6B 109.5 . . ?
H6A C6 H6B 109.5 . . ?
P2 C6 H6C 109.5 . . ?
H6A C6 H6C 109.5 . . ?
H6B C6 H6C 109.5 . . ?
N1A B1 C21A 115.0(8) . . ?
N1B B1 C21A 116.4(8) . . ?
N1A B1 C21B 115.5(8) . . ?
N1B B1 C21B 116.8(8) . . ?
N1A B1 Pt1 132.5(6) . . ?
N1B B1 Pt1 132.5(7) . . ?
C21A B1 Pt1 110.5(7) . . ?
C21B B1 Pt1 110.0(6) . . ?
B1 N1A Si2A 116.0(7) . . ?
B1 N1A Si1A 123.8(7) . . ?
Si2A N1A Si1A 120.2(6) . . ?
N1A Si1A C13A 114.3(11) . . ?
N1A Si1A C11A 107.8(9) . . ?
C13A Si1A C11A 103.8(13) . . ?
N1A Si1A C12A 111.3(9) . . ?
C13A Si1A C12A 111.4(12) . . ?
C11A Si1A C12A 107.8(10) . . ?
N1A Si2A C14A 109.0(10) . . ?
N1A Si2A C16A 112.9(10) . . ?
C14A Si2A C16A 112.5(12) . . ?
N1A Si2A C15A 111.4(10) . . ?
C14A Si2A C15A 109.1(13) . . ?
C16A Si2A C15A 101.8(12) . . ?
B1 N1B Si2B 120.6(7) . . ?
B1 N1B Si1B 121.5(7) . . ?
Si2B N1B Si1B 115.8(6) . . ?
N1B Si1B C13B 113.2(11) . . ?
N1B Si1B C12B 114.4(9) . . ?
C13B Si1B C12B 103.9(12) . . ?
N1B Si1B C11B 108.6(8) . . ?
C13B Si1B C11B 105.7(12) . . ?
C12B Si1B C11B 110.7(10) . . ?
N1B Si2B C15B 113.6(10) . . ?
N1B Si2B C16B 109.4(9) . . ?
C15B Si2B C16B 104.2(13) . . ?
N1B Si2B C14B 111.5(10) . . ?
C15B Si2B C14B 105.3(12) . . ?
C16B Si2B C14B 112.7(11) . . ?
Si1B C11B H11D 109.5 . . ?
Si1B C11B H11E 109.5 . . ?
H11D C11B H11E 109.5 . . ?
Si1B C11B H11F 109.5 . . ?
H11D C11B H11F 109.5 . . ?
H11E C11B H11F 109.5 . . ?
Si1B C12B H12D 109.5 . . ?
Si1B C12B H12E 109.5 . . ?
H12D C12B H12E 109.5 . . ?
Si1B C12B H12F 109.5 . . ?
H12D C12B H12F 109.5 . . ?
H12E C12B H12F 109.5 . . ?
Si1B C13B H13D 109.5 . . ?
Si1B C13B H13E 109.5 . . ?
H13D C13B H13E 109.5 . . ?
Si1B C13B H13F 109.5 . . ?
H13D C13B H13F 109.5 . . ?
H13E C13B H13F 109.5 . . ?
Si2B C14B H14D 109.5 . . ?
Si2B C14B H14E 109.5 . . ?
H14D C14B H14E 109.5 . . ?
Si2B C14B H14F 109.5 . . ?
H14D C14B H14F 109.5 . . ?
H14E C14B H14F 109.5 . . ?
Si2B C15B H15D 109.5 . . ?
Si2B C15B H15E 109.5 . . ?
H15D C15B H15E 109.5 . . ?
Si2B C15B H15F 109.5 . . ?
H15D C15B H15F 109.5 . . ?
H15E C15B H15F 109.5 . . ?
Si2B C16B H16D 109.5 . . ?
Si2B C16B H16E 109.5 . . ?
H16D C16B H16E 109.5 . . ?
Si2B C16B H16F 109.5 . . ?
H16D C16B H16F 109.5 . . ?
H16E C16B H16F 109.5 . . ?
C22A C21A B1 172.4(10) . . ?
C21A C22A C23A 167.7(18) . . ?
C24A C23A C28A 120.0 . . ?
C24A C23A C22A 123.1(10) . . ?
C28A C23A C22A 116.9(9) . . ?
C23A C24A C25A 120.0 . . ?
C23A C24A H24A 120.0 . . ?
C25A C24A H24A 120.0 . . ?
C26A C25A C24A 120.0 . . ?
C26A C25A H25A 120.0 . . ?
C24A C25A H25A 120.0 . . ?
C27A C26A C25A 120.0 . . ?
C27A C26A H26A 120.0 . . ?
C25A C26A H26A 120.0 . . ?
C28A C27A C26A 120.0 . . ?
C28A C27A H27A 120.0 . . ?
C26A C27A H27A 120.0 . . ?
C27A C28A C23A 120.0 . . ?
C27A C28A H28A 120.0 . . ?
C23A C28A H28A 120.0 . . ?
C22B C21B B1 177.5(5) . . ?
C21B C22B C23B 179.9(3) . . ?
C24B C23B C28B 120.0 . . ?
C24B C23B C22B 117.6(3) . . ?
C28B C23B C22B 122.0(3) . . ?
C23B C24B C25B 120.0 . . ?
C23B C24B H24B 120.0 . . ?
C25B C24B H24B 120.0 . . ?
C26B C25B C24B 120.0 . . ?
C26B C25B H25B 120.0 . . ?
C24B C25B H25B 120.0 . . ?
C27B C26B C25B 120.0 . . ?
C27B C26B H26B 120.0 . . ?
C25B C26B H26B 120.0 . . ?
C26B C27B C28B 120.0 . . ?
C26B C27B H27B 120.0 . . ?
C28B C27B H27B 120.0 . . ?
C27B C28B C23B 120.0 . . ?
C27B C28B H28B 120.0 . . ?
C23B C28B H28B 120.0 . . ?
C32 C31 H31A 109.5 . . ?
C32 C31 H31B 109.5 . . ?
H31A C31 H31B 109.5 . . ?
C32 C31 H31C 109.5 . . ?
H31A C31 H31C 109.5 . . ?
H31B C31 H31C 109.5 . . ?
C33 C32 C31 116.2(19) . . ?
C33 C32 H32A 108.2 . . ?
C31 C32 H32A 108.2 . . ?
C33 C32 H32B 108.2 . . ?
C31 C32 H32B 108.2 . . ?
H32A C32 H32B 107.4 . . ?
C32 C33 C33 109(3) . 3_655 ?
C32 C33 H33A 109.9 . . ?
C33 C33 H33A 109.9 3_655 . ?
C32 C33 H33B 109.9 . . ?
C33 C33 H33B 109.9 3_655 . ?
H33A C33 H33B 108.3 . . ?

loop_
_geom_bond_atom_site_label_1
_geom_bond_atom_site_label_2
_geom_bond_distance
_geom_bond_site_symmetry_2
_geom_bond_publ_flag
Pt1 B1 2.011(9) . ?
Pt1 P2 2.2874(19) . ?
Pt1 P1 2.2993(19) . ?
Pt1 Cl1 2.4978(18) . ?
P1 C3 1.801(8) . ?
P1 C2 1.812(9) . ?
P1 C1 1.821(9) . ?
P2 C4 1.811(9) . ?
P2 C5 1.813(8) . ?
P2 C6 1.816(8) . ?
C1 H1A 0.9800 . ?
C1 H1B 0.9800 . ?
C1 H1C 0.9800 . ?
C2 H2A 0.9800 . ?
C2 H2B 0.9800 . ?
C2 H2C 0.9800 . ?
C3 H3A 0.9800 . ?
C3 H3B 0.9800 . ?
C3 H3C 0.9800 . ?
C4 H4A 0.9800 . ?
C4 H4B 0.9800 . ?
C4 H4C 0.9800 . ?
C5 H5A 0.9800 . ?
C5 H5B 0.9800 . ?
C5 H5C 0.9800 . ?
C6 H6A 0.9800 . ?
C6 H6B 0.9800 . ?
C6 H6C 0.9800 . ?
B1 N1A 1.462(12) . ?
B1 N1B 1.477(12) . ?
B1 C21A 1.594(14) . ?
B1 C21B 1.611(12) . ?
N1A Si2A 1.778(9) . ?
N1A Si1A 1.781(9) . ?
Si1A C13A 1.82(3) . ?
Si1A C11A 1.85(2) . ?
Si1A C12A 1.91(2) . ?
Si2A C14A 1.85(3) . ?
Si2A C16A 1.88(3) . ?
Si2A C15A 1.91(3) . ?
C11A H11A 0.9800 . ?
C11A H11B 0.9800 . ?
C11A H11C 0.9800 . ?
C12A H12A 0.9800 . ?
C12A H12B 0.9800 . ?
C12A H12C 0.9800 . ?
C13A H13A 0.9800 . ?
C13A H13B 0.9800 . ?
C13A H13C 0.9800 . ?
C14A H14A 0.9800 . ?
C14A H14B 0.9800 . ?
C14A H14C 0.9800 . ?
C15A H15A 0.9800 . ?
C15A H15B 0.9800 . ?
C15A H15C 0.9800 . ?
C16A H16A 0.9800 . ?
C16A H16B 0.9800 . ?
C16A H16C 0.9800 . ?
N1B Si2B 1.786(9) . ?
N1B Si1B 1.790(9) . ?
Si1B C13B 1.85(3) . ?
Si1B C12B 1.86(2) . ?
Si1B C11B 1.89(2) . ?
Si2B C15B 1.84(3) . ?
Si2B C16B 1.88(2) . ?
Si2B C14B 1.89(3) . ?
C11B H11D 0.9800 . ?
C11B H11E 0.9800 . ?
C11B H11F 0.9800 . ?
C12B H12D 0.9800 . ?
C12B H12E 0.9800 . ?
C12B H12F 0.9800 . ?
C13B H13D 0.9800 . ?
C13B H13E 0.9800 . ?
C13B H13F 0.9800 . ?
C14B H14D 0.9800 . ?
C14B H14E 0.9800 . ?
C14B H14F 0.9800 . ?
C15B H15D 0.9800 . ?
C15B H15E 0.9800 . ?
C15B H15F 0.9800 . ?
C16B H16D 0.9800 . ?
C16B H16E 0.9800 . ?
C16B H16F 0.9800 . ?
C21A C22A 1.147(9) . ?
C22A C23A 1.500(17) . ?
C23A C24A 1.3900 . ?
C23A C28A 1.3900 . ?
C24A C25A 1.3900 . ?
C24A H24A 0.9500 . ?
C25A C26A 1.3900 . ?
C25A H25A 0.9500 . ?
C26A C27A 1.3900 . ?
C26A H26A 0.9500 . ?
C27A C28A 1.3900 . ?
C27A H27A 0.9500 . ?
C28A H28A 0.9500 . ?
C21B C22B 1.1228 . ?
C22B C23B 1.475(17) . ?
C23B C24B 1.3900 . ?
C23B C28B 1.3900 . ?
C24B C25B 1.3900 . ?
C24B H24B 0.9500 . ?
C25B C26B 1.3900 . ?
C25B H25B 0.9500 . ?
C26B C27B 1.3900 . ?
C26B H26B 0.9500 . ?
C27B C28B 1.3900 . ?
C27B H27B 0.9500 . ?
C28B H28B 0.9500 . ?
C31 C32 1.62(3) . ?
C31 H31A 0.9800 . ?
C31 H31B 0.9800 . ?
C31 H31C 0.9800 . ?
C32 C33 1.53(3) . ?
C32 H32A 0.9900 . ?
C32 H32B 0.9900 . ?
C33 C33 1.58(4) 3_655 ?
C33 H33A 0.9900 . ?
C33 H33B 0.9900 . ?

loop_
_geom_torsion_atom_site_label_1
_geom_torsion_atom_site_label_2
_geom_torsion_atom_site_label_3
_geom_torsion_atom_site_label_4
_geom_torsion
_geom_torsion_site_symmetry_1
_geom_torsion_site_symmetry_2
_geom_torsion_site_symmetry_3
_geom_torsion_site_symmetry_4
_geom_torsion_publ_flag
B1 Pt1 P1 C3 107.3(4) . . . . ?
Cl1 Pt1 P1 C3 -68.3(4) . . . . ?
B1 Pt1 P1 C2 -135.6(4) . . . . ?
Cl1 Pt1 P1 C2 48.7(3) . . . . ?
B1 Pt1 P1 C1 -12.1(5) . . . . ?
Cl1 Pt1 P1 C1 172.2(4) . . . . ?
B1 Pt1 P2 C4 60.8(4) . . . . ?
Cl1 Pt1 P2 C4 -123.7(4) . . . . ?
B1 Pt1 P2 C5 -59.5(5) . . . . ?
Cl1 Pt1 P2 C5 116.0(4) . . . . ?
B1 Pt1 P2 C6 -178.6(4) . . . . ?
Cl1 Pt1 P2 C6 -3.1(3) . . . . ?
P2 Pt1 B1 N1A -97.8(12) . . . . ?
P1 Pt1 B1 N1A 86.3(12) . . . . ?
P2 Pt1 B1 N1B -71.0(11) . . . . ?
P1 Pt1 B1 N1B 113.1(11) . . . . ?
P2 Pt1 B1 C21A 99.4(6) . . . . ?
P1 Pt1 B1 C21A -76.6(6) . . . . ?
P2 Pt1 B1 C21B 99.1(6) . . . . ?
P1 Pt1 B1 C21B -76.8(6) . . . . ?
N1B B1 N1A Si2A 79.3(15) . . . . ?
C21A B1 N1A Si2A -19.4(14) . . . . ?
C21B B1 N1A Si2A -19.2(14) . . . . ?
Pt1 B1 N1A Si2A 178.4(7) . . . . ?
N1B B1 N1A Si1A -99.5(19) . . . . ?
C21A B1 N1A Si1A 161.8(9) . . . . ?
C21B B1 N1A Si1A 162.0(9) . . . . ?
Pt1 B1 N1A Si1A -0.4(19) . . . . ?
B1 N1A Si1A C13A -11.5(18) . . . . ?
Si2A N1A Si1A C13A 169.8(13) . . . . ?
B1 N1A Si1A C11A -126.3(13) . . . . ?
Si2A N1A Si1A C11A 55.0(13) . . . . ?
B1 N1A Si1A C12A 115.7(13) . . . . ?
Si2A N1A Si1A C12A -63.0(13) . . . . ?
B1 N1A Si2A C14A 83.1(14) . . . . ?
Si1A N1A Si2A C14A -98.1(13) . . . . ?
B1 N1A Si2A C16A -42.7(15) . . . . ?
Si1A N1A Si2A C16A 136.1(12) . . . . ?
B1 N1A Si2A C15A -156.4(13) . . . . ?
Si1A N1A Si2A C15A 22.4(15) . . . . ?
N1A B1 N1B Si2B -97.1(19) . . . . ?
C21A B1 N1B Si2B -6.2(15) . . . . ?
C21B B1 N1B Si2B -5.8(15) . . . . ?
Pt1 B1 N1B Si2B 163.8(7) . . . . ?
N1A B1 N1B Si1B 65.8(14) . . . . ?
C21A B1 N1B Si1B 156.7(8) . . . . ?
C21B B1 N1B Si1B 157.0(8) . . . . ?
Pt1 B1 N1B Si1B -33.4(16) . . . . ?
B1 N1B Si1B C13B 7.8(16) . . . . ?
Si2B N1B Si1B C13B 171.4(12) . . . . ?
B1 N1B Si1B C12B 126.6(12) . . . . ?
Si2B N1B Si1B C12B -69.8(12) . . . . ?
B1 N1B Si1B C11B -109.2(12) . . . . ?
Si2B N1B Si1B C11B 54.4(11) . . . . ?
B1 N1B Si2B C15B -173.2(13) . . . . ?
Si1B N1B Si2B C15B 23.0(14) . . . . ?
B1 N1B Si2B C16B -57.3(15) . . . . ?
Si1B N1B Si2B C16B 138.9(11) . . . . ?
B1 N1B Si2B C14B 67.9(14) . . . . ?
Si1B N1B Si2B C14B -95.8(11) . . . . ?
